data_4339229
loop_
_publ_author_name
'Yang, Jin'
'Ma, Jian-Fang'
'Liu, Ying-Ying'
'Ma, Ji-Cheng'
'Batten, Stuart R.'

_publ_section_title
;
 Organic-acid effect on the structures of a series of lead(II) complexes.
;
_journal_issue 16
_journal_name_full 'Inorganic chemistry'
_journal_page_first 6542
_journal_page_last 6555
_journal_paper_doi 10.1021/ic700613c
_journal_volume 46
_journal_year 2007
_chemical_formula_moiety 'C138 H132 N14 O62 Pb12'
_chemical_formula_sum 'C69 H73 N7 O31 Pb6'
_chemical_formula_weight 2739.48
_chemical_name_systematic
;
 ?
;
_space_group_IT_number 15
_symmetry_cell_setting monoclinic
_symmetry_space_group_name_Hall '-C 2yc'
_symmetry_space_group_name_H-M 'C 1 2/c 1'
_atom_sites_solution_hydrogens geom
_atom_sites_solution_primary direct
_atom_sites_solution_secondary difmap
_audit_creation_method SHELXL-97
_cell_angle_alpha 90.00
_cell_angle_beta 90.160(10)
_cell_angle_gamma 90.00
_cell_formula_units_Z 4
_cell_length_a 11.1446(15)
_cell_length_b 16.3388(15)
_cell_length_c 43.989(5)
_cell_measurement_reflns_used 9833
_cell_measurement_temperature 293(2)
_cell_measurement_theta_max 28.32
_cell_measurement_theta_min 1.85
_cell_volume 8009.9(16)
_computing_cell_refinement 'SMART (Bruker, 1998)'
_computing_data_collection 'SMART (Bruker, 1998)'
_computing_data_reduction 'SAINT (Bruker, 1998)'
_computing_molecular_graphics 'SHELXTL (Bruker, 1998)'
_computing_publication_material 'SHELXTL (Bruker, 1998)'
_computing_structure_refinement 'SHELXL97 (Sheldrick, 1997)'
_computing_structure_solution 'SHELXS97 (Sheldrick, 1997)'
_diffrn_ambient_temperature 293(2)
_diffrn_measured_fraction_theta_full 0.991
_diffrn_measured_fraction_theta_max 0.985
_diffrn_measurement_device_type 'Bruker APEX CCD area detector'
_diffrn_measurement_method '\f and \w scans'
_diffrn_radiation_monochromator graphite
_diffrn_radiation_source 'fine-focus sealed tube'
_diffrn_radiation_type MoK\a
_diffrn_radiation_wavelength 0.71073
_diffrn_reflns_av_R_equivalents 0.0869
_diffrn_reflns_av_sigmaI/netI 0.0857
_diffrn_reflns_limit_h_max 10
_diffrn_reflns_limit_h_min -14
_diffrn_reflns_limit_k_max 21
_diffrn_reflns_limit_k_min -18
_diffrn_reflns_limit_l_max 57
_diffrn_reflns_limit_l_min -58
_diffrn_reflns_number 28159
_diffrn_reflns_theta_full 25.00
_diffrn_reflns_theta_max 28.32
_diffrn_reflns_theta_min 1.85
_exptl_absorpt_coefficient_mu 12.654
_exptl_absorpt_correction_type multi-scan
_exptl_absorpt_process_details '(SAINT; Bruker, 1998)'
_exptl_crystal_colour yellow
_exptl_crystal_density_diffrn 2.272
_exptl_crystal_density_method 'not measured'
_exptl_crystal_description block
_exptl_crystal_F_000 5104
_exptl_crystal_size_max 0.34
_exptl_crystal_size_mid 0.32
_exptl_crystal_size_min 0.29
_refine_diff_density_max 3.333
_refine_diff_density_min -14.232
_refine_diff_density_rms 0.356
_refine_ls_extinction_method none
_refine_ls_goodness_of_fit_ref 1.110
_refine_ls_hydrogen_treatment constr
_refine_ls_matrix_type full
_refine_ls_number_parameters 524
_refine_ls_number_reflns 9833
_refine_ls_number_restraints 0
_refine_ls_restrained_S_all 1.110
_refine_ls_R_factor_all 0.1142
_refine_ls_R_factor_gt 0.0827
_refine_ls_shift/su_max 0.001
_refine_ls_shift/su_mean 0.000
_refine_ls_structure_factor_coef Fsqd
_refine_ls_weighting_details 'calc w=1/[\s^2^(Fo^2^)+(0.0221P)^2^+687.9067P] where P=(Fo^2^+2Fc^2^)/3'
_refine_ls_weighting_scheme calc
_refine_ls_wR_factor_gt 0.1594
_refine_ls_wR_factor_ref 0.1708
_reflns_number_gt 7006
_reflns_number_total 9833
_reflns_threshold_expression >2sigma(I)
_cod_data_source_file ic700613c-file003.cif
_cod_data_source_block compound9
_cod_depositor_comments
;
The following automatic conversions were performed:

'_symmetry_cell_setting' value 'Monoclinic' changed to 'monoclinic'
according to
/usr/data/users/saulius/automatic-downloads/retrospective/ACS/lib/dictionaries/cif_core.dic
dictionary named 'cif_core.dic' version 2.4.2 from 2011-04-26.

Automatic conversion script
Id: cif_fix_values 2281 2013-09-26 08:29:07Z andrius 
;
_cod_original_cell_volume 8009.8(16)
_cod_original_sg_symbol_H-M C2/c
_cod_database_code 4339229

loop_
_symmetry_equiv_pos_as_xyz
'x, y, z'
'-x, y, -z+1/2'
'x+1/2, y+1/2, z'
'-x+1/2, y+1/2, -z+1/2'
'-x, -y, -z'
'x, -y, z-1/2'
'-x+1/2, -y+1/2, -z'
'x+1/2, -y+1/2, z-1/2'

loop_
_atom_site_label
_atom_site_type_symbol
_atom_site_fract_x
_atom_site_fract_y
_atom_site_fract_z
_atom_site_U_iso_or_equiv
_atom_site_adp_type
_atom_site_occupancy
_atom_site_symmetry_multiplicity
_atom_site_calc_flag
_atom_site_refinement_flags
C1 C 0.9096(15) 0.0085(10) 0.0619(4) 0.034(4) Uani 1 1 d .
C2 C 0.9566(13) 0.0052(10) 0.0297(3) 0.029(3) Uani 1 1 d .
C3 C 1.0634(14) -0.0345(11) 0.0237(4) 0.034(4) Uani 1 1 d .
H3 H 1.1062 -0.0583 0.0395 0.041 Uiso 1 1 calc R
C4 C 1.1074(15) -0.0395(11) -0.0056(4) 0.036(4) Uani 1 1 d .
H4 H 1.1800 -0.0658 -0.0092 0.043 Uiso 1 1 calc R
C5 C 0.4213(13) 0.1305(10) 0.0215(4) 0.028(3) Uani 1 1 d .
C6 C 0.3340(14) 0.1921(9) 0.0104(3) 0.025(3) Uani 1 1 d .
C7 C 0.3546(15) 0.2748(10) 0.0133(4) 0.035(4) Uani 1 1 d .
H7 H 0.4258 0.2922 0.0222 0.042 Uiso 1 1 calc R
C8 C 0.2256(15) 0.1680(9) -0.0035(4) 0.034(4) Uani 1 1 d .
H8 H 0.2087 0.1126 -0.0060 0.041 Uiso 1 1 calc R
C9 C 1.2390(15) 0.3897(10) 0.1924(4) 0.033(4) Uani 1 1 d .
C10 C 1.1633(14) 0.3230(10) 0.1796(3) 0.029(3) Uani 1 1 d .
C11 C 1.0791(15) 0.3383(10) 0.1565(4) 0.034(4) Uani 1 1 d .
H11 H 1.0697 0.3912 0.1491 0.041 Uiso 1 1 calc R
C12 C 1.0105(15) 0.2759(10) 0.1449(4) 0.035(4) Uani 1 1 d .
H12 H 0.9555 0.2871 0.1295 0.042 Uiso 1 1 calc R
C13 C 1.0218(14) 0.1959(9) 0.1558(4) 0.027(3) Uani 1 1 d .
C14 C 1.1041(15) 0.1810(10) 0.1784(4) 0.034(4) Uani 1 1 d .
H14 H 1.1129 0.1281 0.1858 0.041 Uiso 1 1 calc R
C15 C 1.1746(14) 0.2433(10) 0.1904(4) 0.033(4) Uani 1 1 d .
H15 H 1.2297 0.2317 0.2057 0.040 Uiso 1 1 calc R
C16 C 0.9470(14) 0.1270(9) 0.1440(4) 0.027(3) Uani 1 1 d .
C17 C 0.4883(15) 0.0375(10) 0.1106(4) 0.033(4) Uani 1 1 d .
C18 C 0.4225(13) 0.0341(10) 0.1400(3) 0.030(3) Uani 1 1 d .
C19 C 0.4781(16) 0.0565(11) 0.1674(4) 0.038(4) Uani 1 1 d .
H19 H 0.5565 0.0760 0.1672 0.046 Uiso 1 1 calc R
C20 C 0.4173(15) 0.0500(11) 0.1946(3) 0.035(4) Uani 1 1 d .
H20 H 0.4544 0.0662 0.2126 0.043 Uiso 1 1 calc R
C21 C 0.3076(14) 0.0028(11) 0.1407(4) 0.034(4) Uani 1 1 d .
H21 H 0.2698 -0.0130 0.1228 0.041 Uiso 1 1 calc R
C22 C 0.2486(15) -0.0049(10) 0.1684(4) 0.036(4) Uani 1 1 d .
H22 H 0.1717 -0.0269 0.1689 0.043 Uiso 1 1 calc R
C23 C 0.3025(16) 0.0197(10) 0.1952(3) 0.034(4) Uani 1 1 d .
C24 C 0.2353(15) 0.0159(11) 0.2248(4) 0.037(4) Uani 1 1 d .
C25 C 0.3441(17) -0.1332(11) 0.0550(5) 0.045(5) Uani 1 1 d .
H25 H 0.3158 -0.0893 0.0664 0.053 Uiso 1 1 calc R
C26 C 0.323(3) -0.2708(16) 0.0412(9) 0.118(14) Uani 1 1 d .
H26A H 0.2709 -0.3159 0.0457 0.177 Uiso 1 1 calc R
H26B H 0.4037 -0.2844 0.0471 0.177 Uiso 1 1 calc R
H26C H 0.3207 -0.2598 0.0198 0.177 Uiso 1 1 calc R
C27 C 0.183(2) -0.214(2) 0.0766(7) 0.088(9) Uani 1 1 d .
H27A H 0.1571 -0.2697 0.0745 0.132 Uiso 1 1 calc R
H27B H 0.1195 -0.1778 0.0707 0.132 Uiso 1 1 calc R
H27C H 0.2054 -0.2036 0.0973 0.132 Uiso 1 1 calc R
C28 C 1.189(3) 0.6770(19) 0.2046(6) 0.080(8) Uani 1 1 d .
H28 H 1.1690 0.6615 0.2243 0.096 Uiso 1 1 calc R
C29 C 1.160(4) 0.761(3) 0.1620(11) 0.17(2) Uani 1 1 d .
H29A H 1.2157 0.7203 0.1551 0.251 Uiso 1 1 calc R
H29B H 1.1973 0.8137 0.1619 0.251 Uiso 1 1 calc R
H29C H 1.0911 0.7616 0.1487 0.251 Uiso 1 1 calc R
C30 C 1.044(4) 0.785(3) 0.2092(13) 0.23(3) Uani 1 1 d .
H30A H 1.0384 0.7567 0.2283 0.347 Uiso 1 1 calc R
H30B H 0.9662 0.7868 0.1998 0.347 Uiso 1 1 calc R
H30C H 1.0725 0.8395 0.2126 0.347 Uiso 1 1 calc R
C31 C 0.659(2) -0.1990(13) 0.0774(4) 0.048(5) Uani 1 1 d .
H31 H 0.5879 -0.2095 0.0670 0.057 Uiso 1 1 calc R
C32 C 0.833(3) -0.2503(17) 0.1027(7) 0.087(9) Uani 1 1 d .
H32A H 0.8677 -0.3024 0.1077 0.130 Uiso 1 1 calc R
H32B H 0.8175 -0.2204 0.1211 0.130 Uiso 1 1 calc R
H32C H 0.8877 -0.2199 0.0903 0.130 Uiso 1 1 calc R
C33 C 0.678(2) -0.3456(13) 0.0830(6) 0.069(7) Uani 1 1 d .
H33A H 0.7374 -0.3824 0.0910 0.104 Uiso 1 1 calc R
H33B H 0.6647 -0.3576 0.0618 0.104 Uiso 1 1 calc R
H33C H 0.6044 -0.3522 0.0939 0.104 Uiso 1 1 calc R
N1 N 0.2848(14) -0.2005(10) 0.0574(4) 0.046(4) Uani 1 1 d .
N2 N 1.1247(16) 0.7428(12) 0.1900(5) 0.060(5) Uani 1 1 d .
N3 N 0.7195(15) -0.2631(10) 0.0860(4) 0.046(4) Uani 1 1 d .
O1 O 0.8082(11) 0.0410(7) 0.0656(3) 0.040(3) Uani 1 1 d .
O2 O 0.9676(11) -0.0235(10) 0.0825(3) 0.054(4) Uani 1 1 d .
O3 O 0.4020(10) 0.0558(6) 0.0151(3) 0.032(2) Uani 1 1 d .
O4 O 0.5096(12) 0.1526(7) 0.0369(3) 0.046(3) Uani 1 1 d .
O5 O 1.2306(12) 0.4609(8) 0.1807(3) 0.043(3) Uani 1 1 d .
O6 O 1.3042(12) 0.3772(8) 0.2151(3) 0.050(3) Uani 1 1 d .
O7 O 0.5941(12) 0.0662(9) 0.1102(3) 0.050(3) Uani 1 1 d .
O8 O 0.4338(11) 0.0150(8) 0.0871(3) 0.045(3) Uani 1 1 d .
O9 O 0.8714(11) 0.1409(7) 0.1231(3) 0.037(3) Uani 1 1 d .
O10 O 0.9631(11) 0.0569(7) 0.1547(3) 0.036(3) Uani 1 1 d .
O11 O 0.2834(11) 0.0436(9) 0.2486(3) 0.046(3) Uani 1 1 d .
O12 O 0.1298(12) -0.0149(8) 0.2244(3) 0.048(3) Uani 1 1 d .
O13 O 0.4329(11) -0.1200(7) 0.0396(3) 0.045(3) Uani 1 1 d .
O14 O 1.2643(15) 0.6438(11) 0.1921(4) 0.071(5) Uani 1 1 d .
O15 O 0.6845(13) -0.1253(8) 0.0812(3) 0.050(3) Uani 1 1 d .
Pb1 Pb 0.56751(5) 0.00058(4) 0.045241(12) 0.02591(14) Uani 1 1 d .
Pb2 Pb 0.79728(5) 0.00378(4) 0.118913(13) 0.03132(16) Uani 1 1 d .
Pb3 Pb 1.37641(5) 0.52629(4) 0.216029(13) 0.02751(14) Uani 1 1 d .
O16 O 1.5000 0.6603(13) 0.2500 0.066(6) Uani 1 2 d S
C34 C 1.469(5) 0.730(3) 0.2413(9) 0.064(18) Uani 0.50 1 d P
N4 N 1.5000 0.8002(13) 0.2500 0.043(5) Uani 1 2 d S
C35 C 1.468(4) 0.880(2) 0.2396(9) 0.053(12) Uani 0.50 1 d P
C36 C 1.610(4) 0.802(3) 0.2724(10) 0.064(13) Uani 0.50 1 d P

loop_
_atom_site_aniso_label
_atom_site_aniso_U_11
_atom_site_aniso_U_22
_atom_site_aniso_U_33
_atom_site_aniso_U_23
_atom_site_aniso_U_13
_atom_site_aniso_U_12
C1 0.040(9) 0.036(9) 0.025(8) -0.004(7) 0.003(7) -0.006(7)
C2 0.032(7) 0.033(8) 0.021(7) 0.003(6) 0.006(6) -0.007(7)
C3 0.034(8) 0.044(9) 0.025(8) 0.010(7) 0.001(6) 0.001(7)
C4 0.031(8) 0.044(10) 0.033(9) 0.000(8) 0.007(7) 0.001(7)
C5 0.024(7) 0.034(8) 0.025(8) 0.005(6) -0.002(6) 0.004(6)
C6 0.032(8) 0.022(7) 0.021(8) 0.003(6) -0.001(6) 0.005(6)
C7 0.031(8) 0.040(9) 0.035(10) -0.010(7) -0.013(7) 0.003(7)
C8 0.044(10) 0.016(7) 0.043(10) -0.005(7) -0.009(8) 0.001(7)
C9 0.035(9) 0.034(9) 0.030(9) -0.007(7) 0.009(7) -0.001(7)
C10 0.035(9) 0.038(9) 0.014(7) -0.003(6) 0.010(6) -0.010(7)
C11 0.038(9) 0.035(9) 0.028(9) 0.007(7) -0.004(7) -0.004(7)
C12 0.036(9) 0.039(9) 0.030(9) -0.001(7) -0.014(7) -0.006(7)
C13 0.031(8) 0.028(8) 0.022(8) 0.004(6) 0.001(6) -0.003(6)
C14 0.038(9) 0.027(8) 0.037(10) -0.001(7) 0.000(7) 0.002(7)
C15 0.027(8) 0.046(10) 0.027(9) -0.001(7) -0.015(7) 0.002(7)
C16 0.029(8) 0.030(8) 0.024(8) -0.007(6) 0.008(6) 0.001(6)
C17 0.036(9) 0.031(9) 0.033(9) 0.003(7) 0.008(7) 0.005(7)
C18 0.026(7) 0.039(9) 0.024(8) -0.004(7) 0.005(6) 0.005(7)
C19 0.035(9) 0.056(11) 0.023(8) -0.009(7) 0.007(7) -0.013(8)
C20 0.038(9) 0.058(11) 0.011(7) -0.001(7) -0.003(6) -0.003(8)
C21 0.036(8) 0.043(9) 0.025(8) 0.000(7) 0.004(6) 0.005(8)
C22 0.034(8) 0.038(9) 0.035(9) -0.007(8) 0.007(7) 0.006(7)
C23 0.050(10) 0.032(9) 0.020(7) -0.003(6) 0.004(7) 0.015(7)
C24 0.035(9) 0.042(10) 0.034(9) 0.004(7) 0.012(7) 0.012(7)
C25 0.047(11) 0.040(10) 0.047(12) -0.007(9) -0.007(9) -0.009(8)
C26 0.10(2) 0.055(17) 0.20(4) -0.03(2) 0.02(3) -0.028(16)
C27 0.061(16) 0.13(3) 0.07(2) 0.014(18) -0.007(14) -0.042(17)
C28 0.09(2) 0.10(2) 0.049(16) 0.004(15) -0.022(15) -0.022(17)
C29 0.17(4) 0.17(4) 0.16(5) 0.07(4) 0.06(4) 0.02(3)
C30 0.22(6) 0.14(4) 0.34(8) -0.04(4) 0.21(6) 0.02(4)
C31 0.063(13) 0.053(12) 0.028(10) 0.006(9) 0.002(9) 0.008(10)
C32 0.10(2) 0.09(2) 0.07(2) -0.003(15) -0.027(16) 0.036(17)
C33 0.092(19) 0.043(12) 0.073(18) -0.002(11) 0.022(15) 0.008(12)
N1 0.046(9) 0.044(9) 0.048(10) 0.007(7) -0.007(8) -0.008(7)
N2 0.044(10) 0.070(12) 0.067(14) 0.000(10) 0.018(10) -0.005(9)
N3 0.049(10) 0.050(10) 0.039(10) 0.005(7) -0.004(8) 0.006(8)
O1 0.043(7) 0.042(7) 0.034(7) -0.008(5) 0.007(5) -0.001(6)
O2 0.035(7) 0.092(11) 0.035(7) 0.004(7) 0.005(6) 0.010(7)
O3 0.041(6) 0.019(5) 0.035(6) -0.002(4) -0.006(5) 0.004(5)
O4 0.049(8) 0.038(7) 0.050(8) -0.011(6) -0.025(6) 0.006(6)
O5 0.053(8) 0.041(7) 0.035(7) 0.000(6) -0.002(6) -0.016(6)
O6 0.052(8) 0.054(8) 0.043(8) 0.007(6) -0.024(6) -0.011(6)
O7 0.046(8) 0.062(9) 0.041(8) 0.006(6) 0.012(6) -0.005(7)
O8 0.051(7) 0.063(9) 0.021(6) -0.014(6) 0.004(5) -0.007(6)
O9 0.043(7) 0.039(6) 0.028(6) -0.007(5) -0.008(5) -0.001(5)
O10 0.044(7) 0.032(6) 0.032(7) -0.003(5) -0.005(5) -0.007(5)
O11 0.048(7) 0.072(9) 0.017(6) -0.008(6) 0.005(5) -0.003(7)
O12 0.056(8) 0.058(9) 0.030(6) 0.008(6) 0.013(6) 0.014(7)
O13 0.042(7) 0.038(7) 0.054(9) 0.002(6) 0.004(6) -0.003(6)
O14 0.060(10) 0.087(12) 0.065(12) 0.003(9) 0.021(9) 0.008(9)
O15 0.077(10) 0.037(7) 0.035(7) -0.002(6) -0.009(7) 0.005(7)
Pb1 0.0281(3) 0.0280(3) 0.0217(3) 0.0007(2) -0.0021(2) 0.0008(2)
Pb2 0.0323(3) 0.0419(3) 0.0198(3) 0.0004(3) 0.0000(2) -0.0083(3)
Pb3 0.0280(3) 0.0366(3) 0.0180(3) -0.0009(2) -0.00111(19) -0.0040(2)
O16 0.094(18) 0.036(12) 0.068(16) 0.000 -0.007(13) 0.000
C34 0.09(5) 0.06(2) 0.04(3) -0.028(19) 0.04(3) -0.03(3)
N4 0.057(14) 0.040(12) 0.032(12) 0.000 0.009(10) 0.000
C35 0.08(3) 0.034(19) 0.05(3) 0.004(16) 0.02(2) 0.013(19)
C36 0.05(2) 0.10(4) 0.04(2) 0.03(2) -0.015(19) -0.02(2)

loop_
_atom_type_symbol
_atom_type_description
_atom_type_scat_dispersion_real
_atom_type_scat_dispersion_imag
_atom_type_scat_source
C C 0.0033 0.0016 'International Tables Vol C Tables 4.2.6.8 and 6.1.1.4'
H H 0.0000 0.0000 'International Tables Vol C Tables 4.2.6.8 and 6.1.1.4'
N N 0.0061 0.0033 'International Tables Vol C Tables 4.2.6.8 and 6.1.1.4'
O O 0.0106 0.0060 'International Tables Vol C Tables 4.2.6.8 and 6.1.1.4'
Pb Pb -3.3944 10.1111 'International Tables Vol C Tables 4.2.6.8 and 6.1.1.4'

loop_
_geom_angle_atom_site_label_1
_geom_angle_atom_site_label_2
_geom_angle_atom_site_label_3
_geom_angle
_geom_angle_site_symmetry_1
_geom_angle_site_symmetry_3
O2 C1 O1 123.6(15) . .
O2 C1 C2 119.5(15) . .
O1 C1 C2 116.8(15) . .
O2 C1 Pb2 64.1(9) . .
O1 C1 Pb2 59.5(8) . .
C2 C1 Pb2 172.9(11) . .
C3 C2 C4 118.7(14) . 5_755
C3 C2 C1 119.9(15) . .
C4 C2 C1 121.3(14) 5_755 .
C4 C3 C2 121.1(15) . .
C4 C3 H3 119.5 . .
C2 C3 H3 119.5 . .
C3 C4 C2 120.2(15) . 5_755
C3 C4 H4 119.9 . .
C2 C4 H4 119.9 5_755 .
O4 C5 O3 122.1(14) . .
O4 C5 C6 119.8(14) . .
O3 C5 C6 118.1(14) . .
C7 C6 C8 117.2(14) . .
C7 C6 C5 121.9(15) . .
C8 C6 C5 120.9(14) . .
C8 C7 C6 122.4(15) 7 .
C8 C7 H7 118.8 7 .
C6 C7 H7 118.8 . .
C7 C8 C6 120.4(14) 7 .
C7 C8 H8 119.8 7 .
C6 C8 H8 119.8 . .
O6 C9 O5 120.9(16) . .
O6 C9 C10 120.8(16) . .
O5 C9 C10 118.2(16) . .
C15 C10 C11 118.3(15) . .
C15 C10 C9 120.3(15) . .
C11 C10 C9 121.4(15) . .
C12 C11 C10 120.5(16) . .
C12 C11 H11 119.7 . .
C10 C11 H11 119.7 . .
C11 C12 C13 121.1(16) . .
C11 C12 H12 119.4 . .
C13 C12 H12 119.4 . .
C14 C13 C12 118.3(15) . .
C14 C13 C16 119.3(14) . .
C12 C13 C16 122.5(15) . .
C13 C14 C15 121.5(15) . .
C13 C14 H14 119.3 . .
C15 C14 H14 119.3 . .
C14 C15 C10 120.3(15) . .
C14 C15 H15 119.8 . .
C10 C15 H15 119.8 . .
O10 C16 O9 122.1(15) . .
O10 C16 C13 118.8(15) . .
O9 C16 C13 119.1(14) . .
O10 C16 Pb2 65.2(8) . .
O9 C16 Pb2 56.9(8) . .
C13 C16 Pb2 176.0(12) . .
O8 C17 O7 123.0(15) . .
O8 C17 C18 117.9(15) . .
O7 C17 C18 119.1(16) . .
C21 C18 C19 119.2(14) . .
C21 C18 C17 119.4(15) . .
C19 C18 C17 121.2(14) . .
C20 C19 C18 120.5(15) . .
C20 C19 H19 119.8 . .
C18 C19 H19 119.8 . .
C23 C20 C19 120.3(15) . .
C23 C20 H20 119.8 . .
C19 C20 H20 119.8 . .
C18 C21 C22 119.5(16) . .
C18 C21 H21 120.3 . .
C22 C21 H21 120.3 . .
C23 C22 C21 121.1(16) . .
C23 C22 H22 119.5 . .
C21 C22 H22 119.5 . .
C20 C23 C22 119.4(14) . .
C20 C23 C24 119.9(15) . .
C22 C23 C24 120.7(16) . .
O11 C24 O12 122.8(15) . .
O11 C24 C23 119.6(15) . .
O12 C24 C23 117.6(16) . .
O13 C25 N1 127.9(19) . .
O13 C25 H25 116.1 . .
N1 C25 H25 116.1 . .
N1 C26 H26A 109.5 . .
N1 C26 H26B 109.5 . .
H26A C26 H26B 109.5 . .
N1 C26 H26C 109.5 . .
H26A C26 H26C 109.5 . .
H26B C26 H26C 109.5 . .
N1 C27 H27A 109.5 . .
N1 C27 H27B 109.5 . .
H27A C27 H27B 109.5 . .
N1 C27 H27C 109.5 . .
H27A C27 H27C 109.5 . .
H27B C27 H27C 109.5 . .
O14 C28 N2 120(3) . .
O14 C28 H28 119.9 . .
N2 C28 H28 119.9 . .
N2 C29 H29A 109.5 . .
N2 C29 H29B 109.5 . .
H29A C29 H29B 109.5 . .
N2 C29 H29C 109.5 . .
H29A C29 H29C 109.5 . .
H29B C29 H29C 109.5 . .
N2 C30 H30A 109.5 . .
N2 C30 H30B 109.5 . .
H30A C30 H30B 109.5 . .
N2 C30 H30C 109.5 . .
H30A C30 H30C 109.5 . .
H30B C30 H30C 109.5 . .
O15 C31 N3 128(2) . .
O15 C31 H31 115.9 . .
N3 C31 H31 115.9 . .
N3 C32 H32A 109.5 . .
N3 C32 H32B 109.5 . .
H32A C32 H32B 109.5 . .
N3 C32 H32C 109.5 . .
H32A C32 H32C 109.5 . .
H32B C32 H32C 109.5 . .
N3 C33 H33A 109.5 . .
N3 C33 H33B 109.5 . .
H33A C33 H33B 109.5 . .
N3 C33 H33C 109.5 . .
H33A C33 H33C 109.5 . .
H33B C33 H33C 109.5 . .
C25 N1 C26 120(2) . .
C25 N1 C27 126(2) . .
C26 N1 C27 114(2) . .
C29 N2 C30 129(3) . .
C29 N2 C28 116(3) . .
C30 N2 C28 114(3) . .
C31 N3 C33 124(2) . .
C31 N3 C32 118.4(19) . .
C33 N3 C32 117.1(19) . .
C1 O1 Pb2 93.9(10) . .
C1 O2 Pb2 89.9(10) . .
C5 O3 Pb1 96.2(9) . .
C5 O4 Pb1 89.7(10) . .
C9 O5 Pb3 95.3(11) . .
C9 O6 Pb3 92.2(10) . .
C17 O7 Pb2 133.3(11) . .
C17 O8 Pb1 111.3(10) . .
C16 O9 Pb2 96.7(10) . .
C16 O10 Pb2 88.7(10) . .
C24 O11 Pb3 100.6(10) . 4_645
C24 O12 Pb3 85.1(10) . 4_645
C25 O13 Pb1 125.1(12) . .
C28 O14 Pb3 121.7(19) . .
O8 Pb1 O3 84.8(4) . .
O8 Pb1 O13 77.1(4) . .
O3 Pb1 O13 77.5(4) . .
O8 Pb1 O4 81.9(5) . .
O3 Pb1 O4 51.8(4) . .
O13 Pb1 O4 126.5(4) . .
O9 Pb2 O1 79.7(4) . .
O9 Pb2 O7 86.7(4) . .
O1 Pb2 O7 78.4(4) . .
O9 Pb2 O2 87.4(5) . .
O1 Pb2 O2 52.5(4) . .
O7 Pb2 O2 130.8(4) . .
O9 Pb2 O10 52.5(4) . .
O1 Pb2 O10 118.0(4) . .
O7 Pb2 O10 127.0(4) . .
O2 Pb2 O10 84.8(4) . .
O9 Pb2 C1 83.6(4) . .
O1 Pb2 C1 26.6(4) . .
O7 Pb2 C1 104.8(5) . .
O2 Pb2 C1 25.9(4) . .
O10 Pb2 C1 102.5(4) . .
O9 Pb2 C16 26.4(4) . .
O1 Pb2 C16 99.7(4) . .
O7 Pb2 C16 107.5(5) . .
O2 Pb2 C16 86.0(4) . .
O10 Pb2 C16 26.1(4) . .
C1 Pb2 C16 93.7(4) . .
O11 Pb3 O5 88.3(4) 4_655 .
O11 Pb3 O14 79.1(5) 4_655 .
O5 Pb3 O14 75.2(5) . .
O11 Pb3 O6 83.6(5) 4_655 .
O5 Pb3 O6 51.6(4) . .
O14 Pb3 O6 124.2(5) . .
O11 Pb3 O12 51.5(4) 4_655 4_655
O5 Pb3 O12 118.7(4) . 4_655
O14 Pb3 O12 125.4(5) . 4_655
O6 Pb3 O12 76.7(4) . 4_655
C34 O16 C34 49(4) 2_855 .
C34 C34 O16 65(2) 2_855 .
C34 C34 N4 66(3) 2_855 .
O16 C34 N4 131(4) . .
C34 C34 C36 130(2) 2_855 2_855
O16 C34 C36 162(4) . 2_855
N4 C34 C36 65(3) . 2_855
C34 N4 C34 48(5) . 2_855
C34 N4 C35 178(3) . 2_855
C34 N4 C35 132(3) 2_855 2_855
C34 N4 C35 132(3) . .
C34 N4 C35 178(3) 2_855 .
C35 N4 C35 48(4) 2_855 .
C34 N4 C36 67(3) . 2_855
C34 N4 C36 115(4) 2_855 2_855
C35 N4 C36 112(3) 2_855 2_855
C35 N4 C36 66(3) . 2_855
C34 N4 C36 115(4) . .
C34 N4 C36 67(3) 2_855 .
C35 N4 C36 66(3) 2_855 .
C35 N4 C36 112(3) . .
C36 N4 C36 177(4) 2_855 .
C35 C35 N4 66.2(18) 2_855 .
C35 C35 C36 126(3) 2_855 2_855
N4 C35 C36 61(2) . 2_855
N4 C36 C34 47(2) . 2_855
N4 C36 C35 53(2) . 2_855
C34 C36 C35 100(3) 2_855 2_855

loop_
_geom_bond_atom_site_label_1
_geom_bond_atom_site_label_2
_geom_bond_distance
_geom_bond_site_symmetry_2
C1 O2 1.23(2) .
C1 O1 1.26(2) .
C1 C2 1.51(2) .
C1 Pb2 2.809(15) .
C2 C3 1.38(2) .
C2 C4 1.39(2) 5_755
C3 C4 1.38(2) .
C3 H3 0.9300 .
C4 C2 1.39(2) 5_755
C4 H4 0.9300 .
C5 O4 1.246(19) .
C5 O3 1.270(19) .
C5 C6 1.48(2) .
C6 C7 1.37(2) .
C6 C8 1.41(2) .
C7 C8 1.36(2) 7
C7 H7 0.9300 .
C8 C7 1.36(2) 7
C8 H8 0.9300 .
C9 O6 1.25(2) .
C9 O5 1.28(2) .
C9 C10 1.49(2) .
C10 C15 1.39(2) .
C10 C11 1.40(2) .
C11 C12 1.37(2) .
C11 H11 0.9300 .
C12 C13 1.40(2) .
C12 H12 0.9300 .
C13 C14 1.37(2) .
C13 C16 1.49(2) .
C14 C15 1.39(2) .
C14 H14 0.9300 .
C15 H15 0.9300 .
C16 O10 1.250(19) .
C16 O9 1.27(2) .
C16 Pb2 2.837(16) .
C17 O8 1.25(2) .
C17 O7 1.27(2) .
C17 C18 1.49(2) .
C18 C21 1.38(2) .
C18 C19 1.40(2) .
C19 C20 1.38(2) .
C19 H19 0.9300 .
C20 C23 1.37(2) .
C20 H20 0.9300 .
C21 C22 1.39(2) .
C21 H21 0.9300 .
C22 C23 1.38(2) .
C22 H22 0.9300 .
C23 C24 1.50(2) .
C24 O11 1.26(2) .
C24 O12 1.28(2) .
C25 O13 1.22(2) .
C25 N1 1.29(2) .
C25 H25 0.9300 .
C26 N1 1.42(3) .
C26 H26A 0.9600 .
C26 H26B 0.9600 .
C26 H26C 0.9600 .
C27 N1 1.43(3) .
C27 H27A 0.9600 .
C27 H27B 0.9600 .
C27 H27C 0.9600 .
C28 O14 1.14(3) .
C28 N2 1.44(3) .
C28 H28 0.9300 .
C29 N2 1.33(4) .
C29 H29A 0.9600 .
C29 H29B 0.9600 .
C29 H29C 0.9600 .
C30 N2 1.41(4) .
C30 H30A 0.9600 .
C30 H30B 0.9600 .
C30 H30C 0.9600 .
C31 O15 1.25(2) .
C31 N3 1.30(2) .
C31 H31 0.9300 .
C32 N3 1.48(3) .
C32 H32A 0.9600 .
C32 H32B 0.9600 .
C32 H32C 0.9600 .
C33 N3 1.43(3) .
C33 H33A 0.9600 .
C33 H33B 0.9600 .
C33 H33C 0.9600 .
O1 Pb2 2.427(12) .
O2 Pb2 2.528(12) .
O3 Pb1 2.441(11) .
O4 Pb1 2.592(12) .
O5 Pb3 2.487(12) .
O6 Pb3 2.565(13) .
O7 Pb2 2.512(14) .
O8 Pb1 2.383(11) .
O9 Pb2 2.394(11) .
O10 Pb2 2.576(12) .
O11 Pb3 2.384(11) 4_645
O12 Pb3 2.706(12) 4_645
O13 Pb1 2.488(12) .
O14 Pb3 2.520(18) .
Pb3 O11 2.384(11) 4_655
Pb3 O12 2.706(12) 4_655
O16 C34 1.25(5) 2_855
O16 C34 1.25(5) .
C34 C34 1.04(10) 2_855
C34 N4 1.26(4) .
C34 C36 1.59(7) 2_855
N4 C34 1.26(4) 2_855
N4 C35 1.43(4) 2_855
N4 C35 1.43(4) .
N4 C36 1.57(4) 2_855
N4 C36 1.57(4) .
C35 C35 1.16(9) 2_855
C35 C36 1.63(6) 2_855
C36 C34 1.59(7) 2_855
C36 C35 1.63(6) 2_855
